data_2022374
loop_
_publ_author_name
'Roy, Monalisa'
'Li, Keyao'
'Nisar, Madiha'
'Wong, Lawrence W.-Y.'
'Sung, Herman H.-Y.'
'Haynes, Richard K.'
'Williams, Ian D.'

_publ_section_title
;
 Varying degrees of homostructurality in a series of cocrystals of
 antimalarial drug 11-azaartemisinin with salicylic acids
;
_journal_coeditor_code DV3004
_journal_issue 6
_journal_name_full 'Acta Crystallographica Section C'
_journal_page_first 262
_journal_page_last 270
_journal_paper_doi 10.1107/S2053229621004460
_journal_volume 77
_journal_year 2021
_chemical_absolute_configuration rmad
_chemical_formula_iupac 'C15 H23 N O4, C7 H4 Br2 O3'
_chemical_formula_moiety 'C15 H23 N O4, C7 H4 Br2 O3'
_chemical_formula_sum 'C22 H27 Br2 N O7'
_chemical_formula_weight 577.26
_chemical_name_common
;
11-Azaartemisinin--3,5-bromosalicylic acid (1/1)
;
_chemical_name_systematic
'1,5,9-Trimethyl-14,15,16-trioxa-11-azatetracyclo[10.3.1.0^4,13^.0^8,13^]hexadecan-10-one; 3,5-dibromosalicylic acid'
_space_group_crystal_system monoclinic
_space_group_IT_number 4
_space_group_name_Hall 'P 2yb'
_space_group_name_H-M_alt 'P 1 21 1'
_atom_sites_solution_hydrogens mixed
_atom_sites_solution_primary direct
_audit_creation_method
;
Olex2 1.2
(compiled 2018.05.29 svn.r3508 for OlexSys, GUI svn.r5506)
;
_cell_angle_alpha 90
_cell_angle_beta 99.6446(19)
_cell_angle_gamma 90
_cell_formula_units_Z 2
_cell_length_a 9.52200(19)
_cell_length_b 9.3214(2)
_cell_length_c 13.3453(3)
_cell_measurement_reflns_used 3893
_cell_measurement_temperature 100.01(10)
_cell_measurement_theta_max 72.4230
_cell_measurement_theta_min 3.3420
_cell_volume 1167.77(4)
_computing_cell_refinement
;
CrysAlis PRO (Rigaku OD, 2020)
;
_computing_data_collection
;
CrysAlis PRO (Rigaku OD, 2020)
;
_computing_data_reduction
;
CrysAlis PRO (Rigaku OD, 2020)
;
_computing_molecular_graphics
;
OLEX2 (Dolomanov <i>et al.</i>,  2009)
;
_computing_publication_material
;
OLEX2 (Dolomanov <i>et al.</i>,  2009)
;
_computing_structure_refinement
;
SHELXL2014 (Sheldrick, 2015)
;
_computing_structure_solution
;
SHELXS1986 (Sheldrick, 2008)
;
_diffrn_ambient_temperature 100.01(10)
_diffrn_detector 'CCD plate'
_diffrn_detector_area_resol_mean 5.1788
_diffrn_measured_fraction_theta_full 0.994
_diffrn_measured_fraction_theta_max 0.978
_diffrn_measurement_device 'kappa diffractometer'
_diffrn_measurement_device_type 'Rigaku OD SuperNova Dual source diffractometer with an Atlas detector'
_diffrn_measurement_method '\w scans'
_diffrn_radiation_monochromator mirror
_diffrn_radiation_probe x-ray
_diffrn_radiation_type CuK\a
_diffrn_radiation_wavelength 1.54184
_diffrn_reflns_av_R_equivalents 0.0279
_diffrn_reflns_av_unetI/netI 0.0458
_diffrn_reflns_limit_h_max 7
_diffrn_reflns_limit_h_min -11
_diffrn_reflns_limit_k_max 10
_diffrn_reflns_limit_k_min -11
_diffrn_reflns_limit_l_max 15
_diffrn_reflns_limit_l_min -16
_diffrn_reflns_number 6899
_diffrn_reflns_theta_full 67.684
_diffrn_reflns_theta_max 72.312
_diffrn_reflns_theta_min 3.359
_diffrn_source 'micro-focus sealed X-ray tube'
_diffrn_source_current 0.80
_diffrn_source_power 0.040
_diffrn_source_voltage 50
_exptl_absorpt_coefficient_mu 4.778
_exptl_absorpt_correction_T_max 1.00000
_exptl_absorpt_correction_T_min 0.97683
_exptl_absorpt_correction_type multi-scan
_exptl_absorpt_process_details
;
(CrysAlis PRO; Rigaku OD, 2020)
;
_exptl_crystal_colour colourless
_exptl_crystal_density_diffrn 1.642
_exptl_crystal_description block
_exptl_crystal_F_000 584
_exptl_crystal_size_max 0.05
_exptl_crystal_size_mid 0.05
_exptl_crystal_size_min 0.04
_refine_diff_density_max 0.266
_refine_diff_density_min -0.443
_refine_ls_abs_structure_details
;
Flack <i>x</i> determined using 1437 quotients [(I+)-(I-)]/[(I+)+(I-)]
(Parsons <i>et al.</i>,  2013)
;
_refine_ls_abs_structure_Flack -0.034(19)
_refine_ls_extinction_method none
_refine_ls_goodness_of_fit_ref 1.034
_refine_ls_hydrogen_treatment mixed
_refine_ls_matrix_type full
_refine_ls_number_parameters 304
_refine_ls_number_reflns 4060
_refine_ls_number_restraints 2
_refine_ls_restrained_S_all 1.034
_refine_ls_R_factor_all 0.0330
_refine_ls_R_factor_gt 0.0297
_refine_ls_shift/su_max 0.000
_refine_ls_shift/su_mean 0.000
_refine_ls_structure_factor_coef Fsqd
_refine_ls_weighting_details 'w=1/[\s^2^(Fo^2^)+(0.0219P)^2^+0.1825P] where P=(Fo^2^+2Fc^2^)/3'
_refine_ls_weighting_scheme calc
_refine_ls_wR_factor_gt 0.0646
_refine_ls_wR_factor_ref 0.0665
_reflns_number_gt 3811
_reflns_number_total 4060
_reflns_threshold_expression 'I > 2\s(I)'
_cod_data_source_file dv3004sup1.cif
_cod_data_source_block mona22cult
_cod_depositor_comments 'Adding full bibliography for 2022370--2022375.cif.'
_cod_original_cell_volume 1167.76(4)
_cod_database_code 2022374
_cod_database_fobs_code 2022374
_shelx_space_group_comment
;
The symmetry employed for this shelxl refinement is uniquely defined
by the following loop, which should always be used as a source of
symmetry information in preference to the above space-group names.
They are only intended as comments.
;

loop_
_space_group_symop_operation_xyz
'x, y, z'
'-x, y+1/2, -z'

loop_
_atom_site_type_symbol
_atom_site_label
_atom_site_fract_x
_atom_site_fract_y
_atom_site_fract_z
_atom_site_U_iso_or_equiv
_atom_site_adp_type
_atom_site_calc_flag
_atom_site_occupancy
_atom_site_disorder_assembly
_atom_site_disorder_group
O O1 0.6727(3) 0.3538(3) 0.6057(2) 0.0174(6) Uani d 1 . .
C C1 0.6336(4) 0.5012(4) 0.6270(3) 0.0157(8) Uani d 1 . .
O O2 0.6895(3) 0.3363(3) 0.4986(2) 0.0183(6) Uani d 1 . .
C C2 0.5850(4) 0.5833(5) 0.5291(3) 0.0161(8) Uani d 1 . .
H H2 0.5750 0.6863 0.5477 0.019 Uiso calc 1 . .
O O3 0.6836(3) 0.5777(3) 0.4602(2) 0.0180(6) Uani d 1 . .
C C3 0.7726(4) 0.4533(5) 0.4731(3) 0.0202(8) Uani d 1 . .
C C4 0.9049(4) 0.4783(5) 0.5542(3) 0.0226(9) Uani d 1 . .
H H4A 0.9296 0.3874 0.5913 0.027 Uiso calc 1 . .
H H4B 0.9857 0.5043 0.5198 0.027 Uiso calc 1 . .
C C5 0.8865(4) 0.5948(5) 0.6304(4) 0.0223(9) Uani d 1 . .
H H5A 0.8695 0.6869 0.5934 0.027 Uiso calc 1 . .
H H5B 0.9771 0.6043 0.6786 0.027 Uiso calc 1 . .
C C6 0.7273(5) 0.7121(5) 0.7421(3) 0.0210(9) Uani d 1 . .
H H6 0.7006 0.7845 0.6869 0.025 Uiso calc 1 . .
C C7 0.6002(5) 0.6935(5) 0.7974(4) 0.0223(9) Uani d 1 . .
H H7A 0.5734 0.7882 0.8218 0.027 Uiso calc 1 . .
H H7B 0.6286 0.6313 0.8575 0.027 Uiso calc 1 . .
C C8 0.4707(5) 0.6274(5) 0.7296(3) 0.0210(9) Uani d 1 . .
H H8A 0.3931 0.6135 0.7696 0.025 Uiso calc 1 . .
H H8B 0.4360 0.6937 0.6729 0.025 Uiso calc 1 . .
C C9 0.3858(4) 0.4046(5) 0.6214(3) 0.0173(8) Uani d 1 . .
H H9 0.4228 0.3065 0.6104 0.021 Uiso calc 1 . .
O O10 0.2232(3) 0.4532(4) 0.4665(2) 0.0193(6) Uani d 1 . .
C C10 0.3452(4) 0.4691(5) 0.5164(3) 0.0156(7) Uani d 1 . .
N N11 0.4472(4) 0.5360(4) 0.4758(3) 0.0181(7) Uani d 1 . .
C C11 0.7645(4) 0.5712(5) 0.6925(3) 0.0191(8) Uani d 1 . .
H H11A 0.8005 0.5027 0.7486 0.023 Uiso calc 1 . .
H H11 0.423(8) 0.567(10) 0.415(7) 0.08(3) Uiso d 1 . .
C C12 0.5093(4) 0.4838(4) 0.6871(3) 0.0161(8) Uani d 1 . .
H H12 0.5443 0.4205 0.7466 0.019 Uiso calc 1 . .
C C13 0.8082(5) 0.4155(6) 0.3693(3) 0.0258(10) Uani d 1 . .
H H13A 0.8706 0.3312 0.3755 0.039 Uiso calc 1 . .
H H13B 0.8568 0.4967 0.3434 0.039 Uiso calc 1 . .
H H13C 0.7202 0.3943 0.3222 0.039 Uiso calc 1 . .
C C14 0.8551(5) 0.7700(6) 0.8149(4) 0.0286(11) Uani d 1 . .
H H14A 0.8914 0.6957 0.8644 0.043 Uiso calc 1 . .
H H14B 0.8261 0.8541 0.8505 0.043 Uiso calc 1 . .
H H14C 0.9300 0.7976 0.7764 0.043 Uiso calc 1 . .
C C15 0.2569(4) 0.3815(5) 0.6734(3) 0.0233(9) Uani d 1 . .
H H15A 0.2139 0.4744 0.6845 0.035 Uiso calc 1 . .
H H15B 0.2870 0.3339 0.7389 0.035 Uiso calc 1 . .
H H15C 0.1870 0.3214 0.6303 0.035 Uiso calc 1 . .
Br Br3 0.33108(6) 0.93495(7) -0.06310(4) 0.04324(17) Uani d 1 . .
Br Br5 -0.20630(5) 0.96457(6) 0.06056(4) 0.03468(14) Uani d 1 . .
O O20 0.1227(3) 0.5988(4) 0.3098(2) 0.0214(6) Uani d 1 . .
C C20 0.2127(5) 0.6300(5) 0.2494(3) 0.0190(9) Uani d 1 . .
H H20 0.157(7) 0.538(8) 0.357(6) 0.05(2) Uiso d 1 . .
O O21 0.3362(3) 0.5814(4) 0.2614(2) 0.0217(6) Uani d 1 . .
C C21 0.1605(5) 0.7287(5) 0.1647(3) 0.0192(8) Uani d 1 . .
O O22 0.3880(3) 0.7220(4) 0.1071(3) 0.0274(7) Uani d 1 . .
C C22 0.2539(5) 0.7720(5) 0.0994(3) 0.0216(9) Uani d 1 . .
H H22 0.395(10) 0.661(8) 0.154(5) 0.09(3) Uiso d 1 . .
C C23 0.2057(5) 0.8733(6) 0.0241(3) 0.0264(10) Uani d 1 . .
C C24 0.0714(5) 0.9305(5) 0.0127(3) 0.0253(10) Uani d 1 . .
H H24 0.0414 1.0000 -0.0385 0.030 Uiso calc 1 . .
C C25 -0.0206(5) 0.8849(5) 0.0778(3) 0.0232(9) Uani d 1 . .
C C26 0.0220(5) 0.7856(5) 0.1532(3) 0.0207(9) Uani d 1 . .
H H26 -0.0416 0.7558 0.1969 0.025 Uiso calc 1 . .

loop_
_atom_site_aniso_label
_atom_site_aniso_U_11
_atom_site_aniso_U_22
_atom_site_aniso_U_33
_atom_site_aniso_U_12
_atom_site_aniso_U_13
_atom_site_aniso_U_23
O1 0.0197(15) 0.0152(15) 0.0177(14) 0.0032(11) 0.0042(12) 0.0010(12)
C1 0.0155(18) 0.014(2) 0.017(2) 0.0015(14) 0.0008(15) -0.0002(15)
O2 0.0189(15) 0.0195(16) 0.0177(15) -0.0005(12) 0.0062(12) -0.0017(12)
C2 0.0123(18) 0.020(2) 0.017(2) 0.0000(15) 0.0028(15) 0.0014(16)
O3 0.0163(14) 0.0213(15) 0.0173(15) 0.0000(12) 0.0056(12) 0.0012(12)
C3 0.0189(17) 0.019(2) 0.025(2) 0.0010(19) 0.0098(15) 0.0005(19)
C4 0.0125(17) 0.025(2) 0.031(2) 0.0003(18) 0.0045(15) 0.000(2)
C5 0.0125(19) 0.024(2) 0.029(2) -0.0020(17) -0.0007(17) 0.0000(18)
C6 0.023(2) 0.021(2) 0.017(2) 0.0006(18) -0.0027(17) 0.0010(17)
C7 0.025(2) 0.024(2) 0.017(2) 0.0038(18) 0.0010(17) -0.0035(17)
C8 0.023(2) 0.022(2) 0.018(2) 0.0044(17) 0.0053(17) -0.0009(17)
C9 0.0156(18) 0.020(2) 0.017(2) 0.0012(15) 0.0055(15) 0.0022(16)
O10 0.0120(12) 0.0259(16) 0.0195(13) -0.0010(13) 0.0006(10) 0.0018(15)
C10 0.0129(16) 0.0166(19) 0.0175(17) 0.0038(17) 0.0035(14) -0.0008(17)
N11 0.0142(17) 0.0228(19) 0.0170(18) -0.0013(14) 0.0021(14) 0.0015(15)
C11 0.0140(19) 0.021(2) 0.021(2) 0.0014(16) -0.0020(16) 0.0006(17)
C12 0.0155(17) 0.019(2) 0.0144(17) 0.0021(16) 0.0037(14) 0.0028(16)
C13 0.022(2) 0.030(3) 0.029(2) -0.0010(19) 0.0130(17) -0.004(2)
C14 0.031(3) 0.029(3) 0.023(2) -0.002(2) -0.004(2) -0.0003(19)
C15 0.018(2) 0.036(3) 0.016(2) -0.0004(18) 0.0043(16) 0.0010(18)
Br3 0.0427(3) 0.0631(4) 0.0272(3) -0.0045(3) 0.0155(2) 0.0110(3)
Br5 0.0343(2) 0.0472(3) 0.0227(2) 0.0173(2) 0.00495(17) 0.0120(2)
O20 0.0159(14) 0.0252(17) 0.0221(16) -0.0018(12) 0.0006(12) 0.0034(13)
C20 0.019(2) 0.019(2) 0.017(2) -0.0039(16) -0.0008(16) -0.0063(16)
O21 0.0185(15) 0.0252(16) 0.0203(15) 0.0025(13) -0.0004(12) -0.0030(13)
C21 0.021(2) 0.020(2) 0.016(2) -0.0011(17) 0.0016(16) -0.0034(17)
O22 0.0217(15) 0.036(2) 0.0248(18) -0.0004(14) 0.0058(13) -0.0025(15)
C22 0.020(2) 0.026(2) 0.017(2) -0.0066(18) -0.0001(17) -0.0072(17)
C23 0.028(2) 0.037(3) 0.015(2) -0.005(2) 0.0054(17) -0.0036(18)
C24 0.034(2) 0.026(3) 0.015(2) -0.002(2) 0.0017(16) 0.002(2)
C25 0.026(2) 0.025(2) 0.017(2) 0.0005(18) -0.0006(17) 0.0006(17)
C26 0.022(2) 0.025(2) 0.014(2) -0.0004(18) -0.0001(16) -0.0009(17)

loop_
_atom_type_symbol
_atom_type_description
_atom_type_scat_dispersion_real
_atom_type_scat_dispersion_imag
_atom_type_scat_source
C C 0.0181 0.0091 'International Tables Vol C Tables 4.2.6.8 and 6.1.1.4'
H H 0.0000 0.0000 'International Tables Vol C Tables 4.2.6.8 and 6.1.1.4'
Br Br -0.6763 1.2805 'International Tables Vol C Tables 4.2.6.8 and 6.1.1.4'
N N 0.0311 0.0180 'International Tables Vol C Tables 4.2.6.8 and 6.1.1.4'
O O 0.0492 0.0322 'International Tables Vol C Tables 4.2.6.8 and 6.1.1.4'

loop_
_geom_angle_atom_site_label_1
_geom_angle_atom_site_label_2
_geom_angle_atom_site_label_3
_geom_angle_site_symmetry_1
_geom_angle_site_symmetry_3
_geom_angle
_geom_angle_publ_flag
C1 O1 O2 . . 111.4(3) ?
O1 C1 C2 . . 110.9(3) ?
O1 C1 C11 . . 107.4(3) ?
O1 C1 C12 . . 104.1(3) ?
C2 C1 C11 . . 112.0(3) ?
C2 C1 C12 . . 110.5(3) ?
C11 C1 C12 . . 111.5(3) ?
C3 O2 O1 . . 107.6(3) ?
O3 C2 C1 . . 113.5(3) ?
O3 C2 N11 . . 108.2(3) ?
N11 C2 C1 . . 112.9(3) ?
C2 O3 C3 . . 113.2(3) ?
O2 C3 O3 . . 108.0(3) ?
O2 C3 C4 . . 111.9(4) ?
O2 C3 C13 . . 105.0(4) ?
O3 C3 C4 . . 111.2(4) ?
O3 C3 C13 . . 107.2(4) ?
C13 C3 C4 . . 113.3(3) ?
C5 C4 C3 . . 114.1(4) ?
C4 C5 C11 . . 115.9(4) ?
C7 C6 C11 . . 111.6(4) ?
C14 C6 C7 . . 110.2(4) ?
C14 C6 C11 . . 111.1(4) ?
C6 C7 C8 . . 112.6(4) ?
C12 C8 C7 . . 110.6(3) ?
C10 C9 C12 . . 113.0(3) ?
C10 C9 C15 . . 112.2(3) ?
C15 C9 C12 . . 114.0(3) ?
O10 C10 C9 . . 121.1(4) ?
O10 C10 N11 . . 120.8(4) ?
N11 C10 C9 . . 117.9(3) ?
C10 N11 C2 . . 126.8(4) ?
C1 C11 C5 . . 111.4(4) ?
C6 C11 C1 . . 112.5(3) ?
C6 C11 C5 . . 110.8(4) ?
C8 C12 C1 . . 110.8(3) ?
C8 C12 C9 . . 115.2(3) ?
C9 C12 C1 . . 109.5(3) ?
O20 C20 C21 . . 116.1(4) ?
O21 C20 O20 . . 122.9(4) ?
O21 C20 C21 . . 120.9(4) ?
C22 C21 C20 . . 119.2(4) ?
C22 C21 C26 . . 120.2(4) ?
C26 C21 C20 . . 120.5(4) ?
O22 C22 C21 . . 122.9(4) ?
O22 C22 C23 . . 118.8(4) ?
C23 C22 C21 . . 118.3(4) ?
C22 C23 Br3 . . 118.8(4) ?
C24 C23 Br3 . . 119.2(4) ?
C24 C23 C22 . . 122.0(4) ?
C23 C24 C25 . . 118.9(4) ?
C24 C25 Br5 . . 118.3(3) ?
C26 C25 Br5 . . 120.4(4) ?
C26 C25 C24 . . 121.2(4) ?
C25 C26 C21 . . 119.3(4) ?

loop_
_geom_bond_atom_site_label_1
_geom_bond_atom_site_label_2
_geom_bond_site_symmetry_2
_geom_bond_distance
_geom_bond_publ_flag
O1 C1 . 1.463(5) ?
O1 O2 . 1.474(4) ?
C1 C2 . 1.519(6) ?
C1 C11 . 1.542(6) ?
C1 C12 . 1.545(5) ?
O2 C3 . 1.421(5) ?
C2 O3 . 1.421(5) ?
C2 N11 . 1.452(5) ?
O3 C3 . 1.430(6) ?
C3 C4 . 1.534(5) ?
C3 C13 . 1.522(6) ?
C4 C5 . 1.518(6) ?
C5 C11 . 1.552(6) ?
C6 C7 . 1.529(6) ?
C6 C11 . 1.538(6) ?
C6 C14 . 1.523(6) ?
C7 C8 . 1.531(6) ?
C8 C12 . 1.523(6) ?
C9 C10 . 1.514(5) ?
C9 C12 . 1.534(5) ?
C9 C15 . 1.523(5) ?
O10 C10 . 1.247(4) ?
C10 N11 . 1.342(5) ?
Br3 C23 . 1.891(5) ?
Br5 C25 . 1.896(5) ?
O20 C20 . 1.304(6) ?
C20 O21 . 1.245(5) ?
C20 C21 . 1.477(6) ?
C21 C22 . 1.405(6) ?
C21 C26 . 1.406(6) ?
O22 C22 . 1.347(6) ?
C22 C23 . 1.399(7) ?
C23 C24 . 1.370(7) ?
C24 C25 . 1.399(6) ?
C25 C26 . 1.378(6) ?

loop_
_geom_hbond_atom_site_label_D
_geom_hbond_atom_site_label_H
_geom_hbond_atom_site_label_A
_geom_hbond_site_symmetry_A
_geom_hbond_distance_DH
_geom_hbond_distance_HA
_geom_hbond_distance_DA
_geom_hbond_angle_DHA
N11 H11 O21 . 0.86(9) 2.08(9) 2.910(5) 163(9)
O20 H20 O10 . 0.87(8) 1.68(8) 2.542(4) 167(7)
O22 H22 O21 . 0.84(3) 1.79(5) 2.558(5) 152(9)

loop_
_geom_torsion_atom_site_label_1
_geom_torsion_atom_site_label_2
_geom_torsion_atom_site_label_3
_geom_torsion_atom_site_label_4
_geom_torsion_site_symmetry_1
_geom_torsion_site_symmetry_2
_geom_torsion_site_symmetry_3
_geom_torsion_site_symmetry_4
_geom_torsion
_geom_torsion_publ_flag
O1 C1 C2 O3 . . . . -52.6(4) ?
O1 C1 C2 N11 . . . . 71.0(4) ?
O1 C1 C11 C5 . . . . 69.1(4) ?
O1 C1 C11 C6 . . . . -165.8(3) ?
O1 C1 C12 C8 . . . . 171.2(3) ?
O1 C1 C12 C9 . . . . -60.6(4) ?
O1 O2 C3 O3 . . . . -75.7(4) ?
O1 O2 C3 C4 . . . . 47.0(4) ?
O1 O2 C3 C13 . . . . 170.2(3) ?
C1 O1 O2 C3 . . . . 46.2(4) ?
C1 C2 O3 C3 . . . . 25.7(5) ?
C1 C2 N11 C10 . . . . 23.3(6) ?
O2 O1 C1 C2 . . . . 14.5(4) ?
O2 O1 C1 C11 . . . . -108.2(3) ?
O2 O1 C1 C12 . . . . 133.3(3) ?
O2 C3 C4 C5 . . . . -97.1(5) ?
C2 C1 C11 C5 . . . . -53.0(5) ?
C2 C1 C11 C6 . . . . 72.2(5) ?
C2 C1 C12 C8 . . . . -69.6(4) ?
C2 C1 C12 C9 . . . . 58.5(4) ?
C2 O3 C3 O2 . . . . 36.5(4) ?
C2 O3 C3 C4 . . . . -86.6(4) ?
C2 O3 C3 C13 . . . . 149.1(3) ?
O3 C2 N11 C10 . . . . 149.9(4) ?
O3 C3 C4 C5 . . . . 23.7(5) ?
C3 C4 C5 C11 . . . . 59.0(5) ?
C4 C5 C11 C1 . . . . -37.0(5) ?
C4 C5 C11 C6 . . . . -163.1(4) ?
C6 C7 C8 C12 . . . . 56.6(5) ?
C7 C6 C11 C1 . . . . 50.5(5) ?
C7 C6 C11 C5 . . . . 175.9(3) ?
C7 C8 C12 C1 . . . . -57.4(5) ?
C7 C8 C12 C9 . . . . 177.6(3) ?
C9 C10 N11 C2 . . . . -15.3(6) ?
O10 C10 N11 C2 . . . . 169.0(4) ?
C10 C9 C12 C1 . . . . -50.3(4) ?
C10 C9 C12 C8 . . . . 75.3(4) ?
N11 C2 O3 C3 . . . . -100.4(4) ?
C11 C1 C2 O3 . . . . 67.4(5) ?
C11 C1 C2 N11 . . . . -169.0(3) ?
C11 C1 C12 C8 . . . . 55.7(4) ?
C11 C1 C12 C9 . . . . -176.2(3) ?
C11 C6 C7 C8 . . . . -52.8(5) ?
C12 C1 C2 O3 . . . . -167.6(3) ?
C12 C1 C2 N11 . . . . -43.9(5) ?
C12 C1 C11 C5 . . . . -177.4(3) ?
C12 C1 C11 C6 . . . . -52.3(5) ?
C12 C9 C10 O10 . . . . -155.5(4) ?
C12 C9 C10 N11 . . . . 28.7(5) ?
C13 C3 C4 C5 . . . . 144.5(4) ?
C14 C6 C7 C8 . . . . -176.8(4) ?
C14 C6 C11 C1 . . . . 174.0(4) ?
C14 C6 C11 C5 . . . . -60.6(5) ?
C15 C9 C10 O10 . . . . -25.0(6) ?
C15 C9 C10 N11 . . . . 159.3(4) ?
C15 C9 C12 C1 . . . . -180.0(3) ?
C15 C9 C12 C8 . . . . -54.3(5) ?
Br3 C23 C24 C25 . . . . -179.7(4) ?
Br5 C25 C26 C21 . . . . -179.6(3) ?
O20 C20 C21 C22 . . . . 177.1(4) ?
O20 C20 C21 C26 . . . . 1.0(6) ?
C20 C21 C22 O22 . . . . 3.4(6) ?
C20 C21 C22 C23 . . . . -175.5(4) ?
C20 C21 C26 C25 . . . . 175.6(4) ?
O21 C20 C21 C22 . . . . -2.4(6) ?
O21 C20 C21 C26 . . . . -178.5(4) ?
C21 C22 C23 Br3 . . . . 179.0(3) ?
C21 C22 C23 C24 . . . . 0.0(7) ?
O22 C22 C23 Br3 . . . . 0.0(6) ?
O22 C22 C23 C24 . . . . -179.0(4) ?
C22 C21 C26 C25 . . . . -0.5(7) ?
C22 C23 C24 C25 . . . . -0.7(7) ?
C23 C24 C25 Br5 . . . . -179.7(4) ?
C23 C24 C25 C26 . . . . 0.8(7) ?
C24 C25 C26 C21 . . . . -0.2(7) ?
C26 C21 C22 O22 . . . . 179.6(4) ?
C26 C21 C22 C23 . . . . 0.6(6) ?
